data_7201369
loop_
_publ_author_name
'Neumann, Marcus Aurelius'
'Perrin, Marc-Antoine'

_publ_section_title
;
 Can crystal structure prediction guide experimentalists to a new
 polymorph of paracetamol?
;
_journal_issue 11
_journal_name_full CrystEngComm
_journal_page_first 2475
_journal_paper_doi 10.1039/b909819d
_journal_volume 11
_journal_year 2009
_space_group_IT_number 13
_symmetry_cell_setting monoclinic
_symmetry_Int_Tables_number 13
_symmetry_space_group_name_Hall '-P 2yc'
_symmetry_space_group_name_H-M 'P 1 2/c 1'
_cell_angle_alpha 90.000000
_cell_angle_beta 111.459257
_cell_angle_gamma 90.000000
_cell_length_a 15.535518
_cell_length_b 8.697904
_cell_length_c 11.681496
_cell_volume 1469.056
_cod_data_source_file b909819d.txt
_cod_data_source_block 21
_cod_original_sg_symbol_H-M 'P 2/c'
_cod_struct_determination_method theoretical
_cod_database_code 7201369

loop_
_symmetry_equiv_pos_site_id
_symmetry_equiv_pos_as_xyz
1 x,y,z
2 -x,y,-z+1/2
3 -x,-y,-z
4 x,-y,z+1/2

loop_
_atom_site_label
_atom_site_type_symbol
_atom_site_fract_x
_atom_site_fract_y
_atom_site_fract_z
C0_0 C -0.365892 0.822761 -0.222228
C1_0 C -0.401266 0.826214 -0.127885
C2_0 C -0.333723 0.959324 -0.255575
N3_0 N -0.367537 0.691343 -0.294234
C4_0 C -0.408430 0.965225 -0.072955
H5_0 H -0.425465 0.720950 -0.100013
C6_0 C -0.340370 1.097644 -0.200168
H7_0 H -0.303069 0.957184 -0.325726
C8_0 C -0.372481 0.541279 -0.267359
H9_0 H -0.367881 0.714874 -0.380498
C10_0 C -0.380149 1.102766 -0.110402
H11_0 H -0.436832 0.967106 -0.000637
H12_0 H -0.313143 1.202055 -0.224997
C13_0 C -0.381348 0.432153 -0.371292
O14_0 O -0.369122 0.495824 -0.163694
O15_0 O -0.389909 1.238431 -0.056800
H16_0 H -0.433652 0.344914 -0.377035
H17_0 H -0.399692 0.490587 -0.459873
H18_0 H -0.314920 0.374000 -0.352976
H19_0 H -0.378782 1.328640 -0.104225
H17_1 H -0.187278 0.620793 -0.033466
C13_1 C -0.119929 0.565449 0.013393
C8_1 C -0.127022 0.456386 0.109833
H16_1 H -0.100870 0.507487 -0.056904
H18_1 H -0.068763 0.654629 0.057622
N3_1 N -0.131917 0.306163 0.078268
O14_1 O -0.129315 0.502107 0.210715
C0_1 C -0.133370 0.174467 0.148505
H9_1 H -0.131218 0.283099 -0.007573
C1_1 C -0.164566 0.037434 0.083975
C2_1 C -0.099210 0.171381 0.277248
C4_1 C -0.159165 -0.100597 0.145848
H5_1 H -0.193863 0.038564 -0.015987
C6_1 C -0.092395 0.032478 0.339118
H7_1 H -0.075830 0.276889 0.328633
C10_1 C -0.120457 -0.105210 0.274263
H11_1 H -0.185783 -0.204889 0.094025
H12_1 H -0.064402 0.030813 0.439067
O15_1 O -0.111054 -0.240932 0.337495
H19_1 H -0.120196 -0.331313 0.279691
